data_4100212
loop_
_publ_author_name
'Kogut, E.; Wiencko, H. L.; Zhang, L; Cordeau, D. E.; Warren, T. H.'

_journal_name_full 'Journal of the American Chemical Society'
_journal_paper_doi 10.1021/ja0533186
_journal_year 2005
_chemical_formula_sum 'C52 H65 N5 Ni2'
_chemical_formula_weight 877.51
_chemical_name_common {[Me2NN]Ni}2(m-NAd)
_space_group_IT_number 14
_symmetry_cell_setting monoclinic
_symmetry_space_group_name_Hall '-P 2ybc'
_symmetry_space_group_name_H-M 'P 1 21/c 1'
_cell_angle_alpha 90.00
_cell_angle_beta 98.613(13)
_cell_angle_gamma 90.00
_cell_formula_units_Z 4
_cell_length_a 10.749(4)
_cell_length_b 15.625(7)
_cell_length_c 33.698(15)
_cell_measurement_temperature 173(2)
_cell_volume 5596(4)
_diffrn_ambient_temperature 173(2)
_exptl_crystal_density_diffrn 1.042
_cod_depositor_comments
;
The following automatic conversions were performed:
'_symmetry_cell_setting' value 'Monoclinic' changed to 'monoclinic'
according to '/home/saulius/struct/CIF-dictionaries/cif_core.dic'
dictionary named 'cif_core.dic' version 2.4.1 from 2010-06-29.

Automatic conversion script
Id: cif_fix_enum 1527 2010-12-29 10:47:43Z saulius 
;
_cod_original_sg_symbol_H-M 'P 21/c'
_cod_database_code 4100212

loop_
_symmetry_equiv_pos_as_xyz
'x, y, z'
'-x, y+1/2, -z+1/2'
'-x, -y, -z'
'x, -y-1/2, z-1/2'

loop_
_atom_site_label
_atom_site_type_symbol
_atom_site_fract_x
_atom_site_fract_y
_atom_site_fract_z
_atom_site_U_iso_or_equiv
_atom_site_adp_type
_atom_site_occupancy
_atom_site_symmetry_multiplicity
_atom_site_calc_flag
_atom_site_refinement_flags
_atom_site_disorder_assembly
_atom_site_disorder_group
Ni1 Ni 0.24382(5) 0.96788(4) 0.189951(16) 0.02387(18) Uani 1 1 d . . .
Ni2 Ni 0.29199(5) 0.90749(4) 0.125063(16) 0.02455(18) Uani 1 1 d . . .
N1 N 0.2785(3) 0.9783(2) 0.24758(10) 0.0240(8) Uani 1 1 d . . .
N4 N 0.4569(3) 0.9302(2) 0.11154(10) 0.0263(9) Uani 1 1 d . . .
N3 N 0.2111(3) 0.9151(3) 0.06957(10) 0.0291(9) Uani 1 1 d . . .
C43 C 0.2338(4) 0.7739(3) 0.17517(12) 0.0266(11) Uani 1 1 d . . .
C6 C 0.2869(4) 0.9039(3) 0.27324(12) 0.0272(11) Uani 1 1 d . . .
C33 C 0.5657(4) 0.8988(3) 0.13814(13) 0.0294(11) Uani 1 1 d . . .
C3 C 0.2320(4) 1.1491(3) 0.20934(13) 0.0270(11) Uani 1 1 d . . .
C22 C 0.2566(4) 0.9603(3) 0.04223(14) 0.0316(12) Uani 1 1 d . . .
N5 N 0.2551(3) 0.8656(2) 0.16946(10) 0.0264(9) Uani 1 1 d . . .
C17 C 0.1759(4) 1.1430(3) 0.11291(13) 0.0288(11) Uani 1 1 d . . .
C44 C 0.1184(4) 0.7612(3) 0.19675(14) 0.0334(12) Uani 1 1 d . . .
H44A H 0.1334 0.7893 0.2233 0.040 Uiso 1 1 calc R . .
H44B H 0.0436 0.7880 0.1808 0.040 Uiso 1 1 calc R . .
C13 C -0.0071(4) 1.1178(3) 0.14576(14) 0.0293(11) Uani 1 1 d . . .
C4 C 0.3429(5) 1.0533(3) 0.31200(13) 0.0390(13) Uani 1 1 d . . .
H4A H 0.2732 1.0327 0.3251 0.058 Uiso 1 1 calc R . .
H4B H 0.3653 1.1116 0.3211 0.058 Uiso 1 1 calc R . .
H4C H 0.4158 1.0156 0.3190 0.058 Uiso 1 1 calc R . .
C39 C -0.0281(4) 0.9436(3) 0.09699(14) 0.0347(12) Uani 1 1 d . . .
H39A H -0.1183 0.9511 0.0977 0.052 Uiso 1 1 calc R . .
H39B H 0.0058 0.9955 0.0862 0.052 Uiso 1 1 calc R . .
H39C H 0.0154 0.9331 0.1242 0.052 Uiso 1 1 calc R . .
C27 C 0.1061(4) 0.8582(3) 0.05699(12) 0.0287(11) Uani 1 1 d . . .
C21 C 0.3175(5) 1.1454(4) 0.11429(16) 0.0475(14) Uani 1 1 d . . .
H21A H 0.3548 1.1827 0.1363 0.071 Uiso 1 1 calc R . .
H21B H 0.3375 1.1676 0.0888 0.071 Uiso 1 1 calc R . .
H21C H 0.3516 1.0875 0.1187 0.071 Uiso 1 1 calc R . .
C34 C 0.6170(4) 0.8199(3) 0.12983(14) 0.0348(12) Uani 1 1 d . . .
C28 C -0.0087(4) 0.8691(3) 0.07084(13) 0.0289(11) Uani 1 1 d . . .
C45 C 0.3488(4) 0.7312(3) 0.19983(13) 0.0317(11) Uani 1 1 d . . .
H45A H 0.4230 0.7385 0.1860 0.038 Uiso 1 1 calc R . .
H45B H 0.3672 0.7591 0.2264 0.038 Uiso 1 1 calc R . .
C48 C 0.3241(5) 0.6366(4) 0.20520(15) 0.0460(14) Uani 1 1 d . . .
H48 H 0.3991 0.6098 0.2216 0.055 Uiso 1 1 calc R . .
C20 C -0.0620(4) 1.0851(3) 0.18097(14) 0.0386(13) Uani 1 1 d . . .
H20A H -0.0306 1.0272 0.1876 0.058 Uiso 1 1 calc R . .
H20B H -0.1539 1.0837 0.1744 0.058 Uiso 1 1 calc R . .
H20C H -0.0376 1.1229 0.2040 0.058 Uiso 1 1 calc R . .
C12 C 0.1243(4) 1.1158(3) 0.14611(13) 0.0267(11) Uani 1 1 d . . .
C11 C 0.1798(4) 0.8777(3) 0.28862(13) 0.0282(11) Uani 1 1 d . . .
C49 C 0.1821(5) 0.6329(3) 0.13932(14) 0.0383(13) Uani 1 1 d . . .
H49 H 0.1652 0.6050 0.1123 0.046 Uiso 1 1 calc R . .
C14 C -0.0815(5) 1.1487(3) 0.11173(14) 0.0369(13) Uani 1 1 d . . .
H14 H -0.1700 1.1514 0.1112 0.044 Uiso 1 1 calc R . .
C24 C 0.4759(4) 0.9718(3) 0.07822(13) 0.0298(11) Uani 1 1 d . . .
C15 C -0.0316(5) 1.1754(3) 0.07897(15) 0.0422(14) Uani 1 1 d . . .
H15 H -0.0849 1.1964 0.0560 0.051 Uiso 1 1 calc R . .
C35 C 0.7227(4) 0.7907(4) 0.15544(15) 0.0402(13) Uani 1 1 d . . .
H35 H 0.7613 0.7384 0.1497 0.048 Uiso 1 1 calc R . .
C42 C 0.5626(4) 1.0330(3) 0.18068(15) 0.0392(13) Uani 1 1 d . . .
H42A H 0.5608 1.0705 0.1573 0.059 Uiso 1 1 calc R . .
H42B H 0.6155 1.0588 0.2038 0.059 Uiso 1 1 calc R . .
H42C H 0.4769 1.0257 0.1868 0.059 Uiso 1 1 calc R . .
C5 C 0.1939(5) 1.2410(3) 0.19969(14) 0.0370(12) Uani 1 1 d . . .
H5A H 0.2179 1.2569 0.1737 0.055 Uiso 1 1 calc R . .
H5B H 0.2365 1.2787 0.2207 0.055 Uiso 1 1 calc R . .
H5C H 0.1026 1.2467 0.1984 0.055 Uiso 1 1 calc R . .
C29 C -0.1023(5) 0.8094(3) 0.06040(14) 0.0391(13) Uani 1 1 d . . .
H29 H -0.1805 0.8160 0.0700 0.047 Uiso 1 1 calc R . .
C25 C 0.1748(5) 0.9830(4) 0.00297(14) 0.0441(14) Uani 1 1 d . . .
H25A H 0.1714 0.9343 -0.0155 0.066 Uiso 1 1 calc R . .
H25B H 0.2105 1.0327 -0.0090 0.066 Uiso 1 1 calc R . .
H25C H 0.0896 0.9966 0.0081 0.066 Uiso 1 1 calc R . .
C2 C 0.2875(4) 1.1326(3) 0.24828(14) 0.0334(12) Uani 1 1 d . . .
H2 H 0.3182 1.1808 0.2640 0.040 Uiso 1 1 calc R . .
C19 C 0.0572(5) 0.9243(3) 0.27794(15) 0.0419(13) Uani 1 1 d . . .
H19A H 0.0684 0.9845 0.2857 0.063 Uiso 1 1 calc R . .
H19B H -0.0064 0.8983 0.2922 0.063 Uiso 1 1 calc R . .
H19C H 0.0296 0.9204 0.2489 0.063 Uiso 1 1 calc R . .
C32 C 0.1269(4) 0.7868(3) 0.03324(13) 0.0358(12) Uani 1 1 d . . .
C1 C 0.3032(4) 1.0531(3) 0.26684(14) 0.0301(11) Uani 1 1 d . . .
C7 C 0.4026(4) 0.8632(3) 0.28346(13) 0.0338(12) Uani 1 1 d . . .
C38 C 0.6152(4) 0.9477(3) 0.17180(14) 0.0326(12) Uani 1 1 d . . .
C36 C 0.7721(4) 0.8373(4) 0.18925(15) 0.0416(14) Uani 1 1 d . . .
H36 H 0.8421 0.8160 0.2071 0.050 Uiso 1 1 calc R . .
C37 C 0.7185(4) 0.9148(3) 0.19677(14) 0.0354(12) Uani 1 1 d . . .
H37 H 0.7535 0.9466 0.2198 0.042 Uiso 1 1 calc R . .
C26 C 0.6076(4) 0.9977(4) 0.07335(15) 0.0413(13) Uani 1 1 d . . .
H26A H 0.6500 1.0222 0.0986 0.062 Uiso 1 1 calc R . .
H26B H 0.6043 1.0405 0.0520 0.062 Uiso 1 1 calc R . .
H26C H 0.6542 0.9474 0.0663 0.062 Uiso 1 1 calc R . .
C18 C 0.5159(4) 0.8918(3) 0.26662(15) 0.0397(13) Uani 1 1 d . . .
H18A H 0.5871 0.8546 0.2767 0.060 Uiso 1 1 calc R . .
H18B H 0.5360 0.9509 0.2748 0.060 Uiso 1 1 calc R . .
H18C H 0.4992 0.8886 0.2373 0.060 Uiso 1 1 calc R . .
C50 C 0.2086(5) 0.6266(3) 0.22693(15) 0.0440(14) Uani 1 1 d . . .
H50A H 0.1925 0.5651 0.2311 0.053 Uiso 1 1 calc R . .
H50B H 0.2251 0.6547 0.2535 0.053 Uiso 1 1 calc R . .
C16 C 0.0989(5) 1.1715(3) 0.07947(14) 0.0393(13) Uani 1 1 d . . .
H16 H 0.1341 1.1888 0.0565 0.047 Uiso 1 1 calc R . .
C46 C 0.2081(4) 0.7287(3) 0.13443(13) 0.0283(11) Uani 1 1 d . . .
H46A H 0.2818 0.7357 0.1203 0.034 Uiso 1 1 calc R . .
H46B H 0.1347 0.7555 0.1178 0.034 Uiso 1 1 calc R . .
C52 C 0.0689(5) 0.6227(3) 0.16075(15) 0.0452(14) Uani 1 1 d . . .
H52A H 0.0517 0.5612 0.1643 0.054 Uiso 1 1 calc R . .
H52B H -0.0060 0.6485 0.1444 0.054 Uiso 1 1 calc R . .
C10 C 0.1907(5) 0.8090(3) 0.31521(14) 0.0416(13) Uani 1 1 d . . .
H10 H 0.1192 0.7908 0.3265 0.050 Uiso 1 1 calc R . .
C51 C 0.2975(5) 0.5920(3) 0.16416(15) 0.0430(13) Uani 1 1 d . . .
H51A H 0.3713 0.5978 0.1499 0.052 Uiso 1 1 calc R . .
H51B H 0.2821 0.5303 0.1679 0.052 Uiso 1 1 calc R . .
C41 C 0.5637(5) 0.7677(3) 0.09385(15) 0.0424(13) Uani 1 1 d . . .
H41A H 0.6227 0.7218 0.0898 0.064 Uiso 1 1 calc R . .
H41B H 0.5505 0.8044 0.0700 0.064 Uiso 1 1 calc R . .
H41C H 0.4832 0.7427 0.0982 0.064 Uiso 1 1 calc R . .
C8 C 0.4078(5) 0.7931(3) 0.30955(14) 0.0390(13) Uani 1 1 d . . .
H8 H 0.4849 0.7630 0.3163 0.047 Uiso 1 1 calc R . .
C31 C 0.0289(5) 0.7295(3) 0.02293(15) 0.0444(14) Uani 1 1 d . . .
H31 H 0.0408 0.6820 0.0063 0.053 Uiso 1 1 calc R . .
C9 C 0.3042(5) 0.7671(3) 0.32547(14) 0.0406(13) Uani 1 1 d . . .
H9 H 0.3103 0.7202 0.3436 0.049 Uiso 1 1 calc R . .
C40 C 0.2511(5) 0.7693(4) 0.01957(15) 0.0513(15) Uani 1 1 d . . .
H40A H 0.3169 0.7648 0.0430 0.077 Uiso 1 1 calc R . .
H40B H 0.2714 0.8162 0.0023 0.077 Uiso 1 1 calc R . .
H40C H 0.2461 0.7155 0.0045 0.077 Uiso 1 1 calc R . .
C47 C 0.0940(5) 0.6670(3) 0.20200(14) 0.0385(13) Uani 1 1 d . . .
H47 H 0.0191 0.6597 0.2161 0.046 Uiso 1 1 calc R . .
C30 C -0.0849(5) 0.7398(4) 0.03619(16) 0.0463(14) Uani 1 1 d . . .
H30 H -0.1509 0.6999 0.0289 0.056 Uiso 1 1 calc R . .
N2 N 0.2021(3) 1.0876(2) 0.18202(10) 0.0271(9) Uani 1 1 d . . .
C23 C 0.3796(4) 0.9934(3) 0.04746(13) 0.0328(12) Uani 1 1 d . . .
H23 H 0.3986 1.0342 0.0283 0.039 Uiso 1 1 calc R . .

loop_
_atom_site_aniso_label
_atom_site_aniso_U_11
_atom_site_aniso_U_22
_atom_site_aniso_U_33
_atom_site_aniso_U_23
_atom_site_aniso_U_13
_atom_site_aniso_U_12
Ni1 0.0191(3) 0.0224(3) 0.0295(3) 0.0004(3) 0.0019(2) 0.0010(2)
Ni2 0.0173(3) 0.0280(4) 0.0277(3) 0.0006(3) 0.0015(2) -0.0002(3)
N1 0.021(2) 0.015(2) 0.036(2) 0.0039(17) 0.0065(16) 0.0045(16)
N4 0.0164(19) 0.032(2) 0.030(2) 0.0009(17) 0.0001(16) 0.0001(17)
N3 0.019(2) 0.038(3) 0.029(2) 0.0037(18) 0.0007(17) -0.0004(18)
C43 0.024(2) 0.028(3) 0.028(2) -0.001(2) 0.0017(19) 0.005(2)
C6 0.025(2) 0.030(3) 0.025(2) 0.000(2) -0.001(2) 0.001(2)
C33 0.016(2) 0.038(3) 0.034(3) 0.001(2) 0.004(2) -0.002(2)
C3 0.020(2) 0.019(3) 0.040(3) -0.005(2) -0.002(2) -0.003(2)
C22 0.020(2) 0.043(3) 0.032(3) 0.002(2) 0.005(2) 0.008(2)
N5 0.018(2) 0.029(2) 0.031(2) -0.0020(17) -0.0002(16) 0.0052(17)
C17 0.033(3) 0.023(3) 0.030(3) 0.002(2) 0.004(2) -0.002(2)
C44 0.030(3) 0.028(3) 0.043(3) 0.001(2) 0.007(2) -0.002(2)
C13 0.029(3) 0.018(3) 0.040(3) -0.003(2) 0.003(2) -0.001(2)
C4 0.047(3) 0.032(3) 0.036(3) -0.004(2) -0.001(2) 0.000(2)
C39 0.020(3) 0.037(3) 0.045(3) -0.004(2) 0.000(2) 0.000(2)
C27 0.024(3) 0.034(3) 0.025(2) 0.000(2) -0.006(2) 0.000(2)
C21 0.032(3) 0.063(4) 0.050(3) 0.008(3) 0.014(2) 0.004(3)
C34 0.017(2) 0.044(3) 0.044(3) -0.001(2) 0.004(2) -0.002(2)
C28 0.012(2) 0.040(3) 0.033(3) 0.005(2) -0.0011(19) 0.002(2)
C45 0.028(3) 0.028(3) 0.038(3) -0.001(2) 0.000(2) 0.007(2)
C48 0.043(3) 0.044(4) 0.046(3) 0.008(3) -0.009(3) 0.017(3)
C20 0.025(3) 0.042(3) 0.048(3) -0.001(3) 0.006(2) 0.006(2)
C12 0.026(3) 0.020(3) 0.032(3) -0.006(2) -0.001(2) 0.001(2)
C11 0.028(3) 0.023(3) 0.032(3) -0.004(2) 0.002(2) 0.002(2)
C49 0.053(3) 0.026(3) 0.033(3) -0.004(2) -0.003(2) 0.001(3)
C14 0.029(3) 0.032(3) 0.045(3) -0.008(2) -0.011(2) 0.005(2)
C24 0.027(3) 0.032(3) 0.032(3) -0.002(2) 0.008(2) 0.004(2)
C15 0.052(4) 0.031(3) 0.039(3) 0.003(2) -0.008(3) 0.004(3)
C35 0.024(3) 0.046(3) 0.051(3) 0.008(3) 0.006(2) 0.006(2)
C42 0.027(3) 0.044(3) 0.045(3) -0.010(3) 0.000(2) -0.006(2)
C5 0.038(3) 0.024(3) 0.046(3) -0.006(2) -0.002(2) 0.007(2)
C29 0.031(3) 0.034(3) 0.051(3) 0.004(3) 0.000(2) -0.002(2)
C25 0.026(3) 0.072(4) 0.033(3) 0.014(3) 0.001(2) -0.003(3)
C2 0.034(3) 0.022(3) 0.042(3) -0.007(2) -0.002(2) 0.000(2)
C19 0.032(3) 0.043(4) 0.052(3) 0.001(3) 0.009(2) 0.003(2)
C32 0.031(3) 0.044(3) 0.030(3) -0.002(2) -0.004(2) 0.004(2)
C1 0.021(2) 0.029(3) 0.040(3) -0.001(2) 0.004(2) 0.003(2)
C7 0.027(3) 0.037(3) 0.036(3) 0.003(2) -0.001(2) 0.003(2)
C38 0.022(3) 0.038(3) 0.037(3) 0.000(2) 0.002(2) -0.006(2)
C36 0.019(3) 0.061(4) 0.043(3) 0.010(3) -0.003(2) 0.003(3)
C37 0.022(3) 0.046(4) 0.036(3) 0.005(2) -0.003(2) -0.004(2)
C26 0.024(3) 0.055(4) 0.045(3) 0.007(3) 0.006(2) -0.005(2)
C18 0.026(3) 0.035(3) 0.058(3) 0.010(3) 0.006(2) 0.004(2)
C50 0.056(4) 0.031(3) 0.044(3) 0.011(2) 0.004(3) -0.004(3)
C16 0.055(4) 0.031(3) 0.033(3) 0.002(2) 0.009(3) 0.001(3)
C46 0.028(3) 0.022(3) 0.033(3) 0.002(2) 0.000(2) 0.007(2)
C52 0.046(3) 0.030(3) 0.057(3) 0.004(3) -0.001(3) -0.010(3)
C10 0.040(3) 0.046(4) 0.040(3) 0.000(3) 0.008(2) -0.011(3)
C51 0.057(4) 0.021(3) 0.050(3) 0.000(2) 0.007(3) 0.011(3)
C41 0.032(3) 0.039(3) 0.056(3) -0.010(3) 0.003(2) 0.003(2)
C8 0.044(3) 0.029(3) 0.041(3) 0.006(2) 0.000(2) 0.003(2)
C31 0.049(4) 0.034(3) 0.046(3) -0.011(3) -0.004(3) 0.000(3)
C9 0.046(3) 0.035(3) 0.038(3) 0.010(2) 0.000(2) 0.000(3)
C40 0.037(3) 0.068(4) 0.050(3) -0.015(3) 0.010(3) 0.009(3)
C47 0.036(3) 0.035(3) 0.045(3) -0.001(2) 0.010(2) -0.006(2)
C30 0.036(3) 0.038(4) 0.061(4) -0.006(3) -0.004(3) -0.013(3)
N2 0.019(2) 0.030(2) 0.032(2) 0.0001(18) 0.0007(16) -0.0023(17)
C23 0.027(3) 0.038(3) 0.032(3) 0.007(2) 0.001(2) -0.006(2)

loop_
_geom_bond_atom_site_label_1
_geom_bond_atom_site_label_2
_geom_bond_distance
_geom_bond_site_symmetry_2
_geom_bond_publ_flag
Ni1 N5 1.752(4) . ?
Ni1 N1 1.929(4) . ?
Ni1 N2 1.933(4) . ?
Ni1 Ni2 2.5057(12) . ?
Ni2 N5 1.732(4) . ?
Ni2 N4 1.928(4) . ?
Ni2 N3 1.944(4) . ?
N1 C1 1.344(6) . ?
N1 C6 1.444(6) . ?
N4 C24 1.339(6) . ?
N4 C33 1.448(6) . ?
N3 C22 1.312(6) . ?
N3 C27 1.449(6) . ?
C43 N5 1.468(6) . ?
C43 C46 1.532(6) . ?
C43 C45 1.535(6) . ?
C43 C44 1.543(6) . ?
C6 C11 1.392(6) . ?
C6 C7 1.393(6) . ?
C33 C34 1.395(7) . ?
C33 C38 1.405(6) . ?
C3 N2 1.336(5) . ?
C3 C2 1.382(6) . ?
C3 C5 1.516(6) . ?
C22 C23 1.406(6) . ?
C22 C25 1.517(6) . ?
C17 C16 1.369(6) . ?
C17 C12 1.387(6) . ?
C17 C21 1.517(7) . ?
C44 C47 1.510(7) . ?
C13 C14 1.384(6) . ?
C13 C12 1.411(6) . ?
C13 C20 1.492(7) . ?
C4 C1 1.518(6) . ?
C39 C28 1.493(7) . ?
C27 C28 1.394(6) . ?
C27 C32 1.411(7) . ?
C34 C35 1.396(6) . ?
C34 C41 1.503(6) . ?
C28 C29 1.379(6) . ?
C45 C48 1.517(7) . ?
C48 C51 1.537(7) . ?
C48 C50 1.541(7) . ?
C12 N2 1.433(5) . ?
C11 C10 1.391(7) . ?
C11 C19 1.502(7) . ?
C49 C52 1.514(7) . ?
C49 C51 1.528(7) . ?
C49 C46 1.536(7) . ?
C14 C15 1.363(7) . ?
C24 C23 1.393(6) . ?
C24 C26 1.505(6) . ?
C15 C16 1.402(7) . ?
C35 C36 1.388(7) . ?
C42 C38 1.495(7) . ?
C29 C30 1.388(7) . ?
C2 C1 1.390(6) . ?
C32 C31 1.386(7) . ?
C32 C40 1.500(7) . ?
C7 C8 1.400(7) . ?
C7 C18 1.487(7) . ?
C38 C37 1.388(6) . ?
C36 C37 1.380(7) . ?
C50 C47 1.520(7) . ?
C52 C47 1.540(7) . ?
C10 C9 1.383(7) . ?
C8 C9 1.369(7) . ?
C31 C30 1.373(8) . ?
